data_4026161
loop_
_publ_author_name
'Praveen Kumar'
'Puhui Li'
'Ilia Korboukh'
'Tony L. Wang'
'Hemant Yennawar'
'Steven M. Weinreb'

_publ_section_title
;
 Further Studies of Intramolecular Michael Reactions of Nitrosoalkenes for
 Construction of Functionalized Bridged Ring Systems
;
_journal_name_full 'Journal of Organic Chemistry'
_journal_page_first 2094
_journal_page_last 2101
_journal_paper_doi 10.1021/jo1024392
_journal_volume 76
_journal_year 2011
_chemical_formula_moiety 'C14 H18 N2 O3 S, C H Cl3'
_chemical_formula_sum 'C15 H19 Cl3 N2 O3 S'
_chemical_formula_weight 413.73
_chemical_name_systematic
; 
 ? 
;
_space_group_IT_number 14
_symmetry_cell_setting monoclinic
_symmetry_space_group_name_Hall '-P 2yn'
_symmetry_space_group_name_H-M 'P 1 21/n 1'
_atom_sites_solution_hydrogens geom
_atom_sites_solution_primary direct
_atom_sites_solution_secondary difmap
_audit_creation_method SHELXL-97
_cell_angle_alpha 90.00
_cell_angle_beta 104.065(2)
_cell_angle_gamma 90.00
_cell_formula_units_Z 4
_cell_length_a 11.0349(17)
_cell_length_b 10.4165(16)
_cell_length_c 16.485(3)
_cell_measurement_reflns_used 7250
_cell_measurement_temperature 108(2)
_cell_measurement_theta_max 28.29
_cell_measurement_theta_min 2.33
_cell_volume 1838.1(5)
_computing_cell_refinement 'Bruker SMART'
_computing_data_collection 'Bruker SMART'
_computing_data_reduction 'Bruker SAINT'
_computing_molecular_graphics 'Bruker SHELXTL'
_computing_publication_material 'Bruker SHELXTL'
_computing_structure_refinement 'SHELXL-97 (Sheldrick, 1997)'
_computing_structure_solution 'SHELXS-97 (Sheldrick, 1990)'
_diffrn_ambient_temperature 108(2)
_diffrn_measured_fraction_theta_full 0.996
_diffrn_measured_fraction_theta_max 0.996
_diffrn_measurement_device_type 'CCD area detector'
_diffrn_measurement_method 'phi and omega scans'
_diffrn_radiation_monochromator graphite
_diffrn_radiation_source 'fine-focus sealed tube'
_diffrn_radiation_type MoK\a
_diffrn_radiation_wavelength 0.71073
_diffrn_reflns_av_R_equivalents 0.0194
_diffrn_reflns_av_sigmaI/netI 0.0211
_diffrn_reflns_limit_h_max 14
_diffrn_reflns_limit_h_min -14
_diffrn_reflns_limit_k_max 13
_diffrn_reflns_limit_k_min -13
_diffrn_reflns_limit_l_max 15
_diffrn_reflns_limit_l_min -21
_diffrn_reflns_number 13650
_diffrn_reflns_theta_full 28.29
_diffrn_reflns_theta_max 28.29
_diffrn_reflns_theta_min 2.02
_exptl_absorpt_coefficient_mu 0.628
_exptl_absorpt_correction_T_max 0.949
_exptl_absorpt_correction_T_min 0.880
_exptl_absorpt_correction_type empirical
_exptl_absorpt_process_details SADABS
_exptl_crystal_colour colorless
_exptl_crystal_density_diffrn 1.495
_exptl_crystal_description plate
_exptl_crystal_F_000 856
_exptl_crystal_size_max 0.19
_exptl_crystal_size_mid 0.17
_exptl_crystal_size_min 0.08
_refine_diff_density_max 0.992
_refine_diff_density_min -0.553
_refine_diff_density_rms 0.079
_refine_ls_extinction_method none
_refine_ls_goodness_of_fit_ref 1.114
_refine_ls_hydrogen_treatment noref
_refine_ls_matrix_type full
_refine_ls_number_parameters 219
_refine_ls_number_reflns 4545
_refine_ls_number_restraints 0
_refine_ls_restrained_S_all 1.114
_refine_ls_R_factor_all 0.0568
_refine_ls_R_factor_gt 0.0529
_refine_ls_shift/su_max 0.082
_refine_ls_shift/su_mean 0.008
_refine_ls_structure_factor_coef Fsqd
_refine_ls_weighting_details 'calc w=1/[\s^2^(Fo^2^)+(0.0608P)^2^+2.4155P] where P=(Fo^2^+2Fc^2^)/3'
_refine_ls_weighting_scheme calc
_refine_ls_wR_factor_gt 0.1328
_refine_ls_wR_factor_ref 0.1354
_reflns_number_gt 4188
_reflns_number_total 4545
_reflns_threshold_expression >2sigma(I)
_cod_data_source_file jo1024392_si_002.cif
_cod_data_source_block ixk3s
_cod_database_code 4026161

loop_
_symmetry_equiv_pos_as_xyz
'x, y, z'
'-x+1/2, y+1/2, -z+1/2'
'-x, -y, -z'
'x-1/2, -y-1/2, z-1/2'

loop_
_atom_site_label
_atom_site_type_symbol
_atom_site_fract_x
_atom_site_fract_y
_atom_site_fract_z
_atom_site_U_iso_or_equiv
_atom_site_adp_type
_atom_site_occupancy
_atom_site_symmetry_multiplicity
_atom_site_calc_flag
_atom_site_refinement_flags
Cl1 Cl 0.68703(6) 0.25476(7) 0.21071(5) 0.04040(18) Uani 1 1 d .
C1 C 0.26556(19) 0.3999(2) 0.43395(13) 0.0191(4) Uani 1 1 d .
C2 C 0.2007(2) 0.2942(2) 0.46903(14) 0.0248(5) Uani 1 1 d .
H2A H 0.2379 0.2864 0.5298 0.030 Uiso 1 1 calc R
H2B H 0.2138 0.2118 0.4425 0.030 Uiso 1 1 calc R
C3 C 0.0597(2) 0.3193(3) 0.45429(18) 0.0381(6) Uani 1 1 d .
H3A H 0.0165 0.2373 0.4589 0.046 Uiso 1 1 calc R
H3B H 0.0450 0.3779 0.4982 0.046 Uiso 1 1 calc R
C4 C 0.0046(2) 0.3784(3) 0.36874(18) 0.0397(7) Uani 1 1 d .
H4 H -0.0877 0.3905 0.3592 0.048 Uiso 1 1 calc R
C5 C 0.0698(2) 0.5059(3) 0.35975(16) 0.0312(5) Uani 1 1 d .
H5A H 0.0256 0.5539 0.3094 0.037 Uiso 1 1 calc R
H5B H 0.0782 0.5609 0.4098 0.037 Uiso 1 1 calc R
C6 C 0.19608(19) 0.45574(19) 0.35132(13) 0.0183(4) Uani 1 1 d .
H6 H 0.2457 0.5225 0.3300 0.022 Uiso 1 1 calc R
C7 C 0.0364(2) 0.2961(3) 0.29842(16) 0.0352(6) Uani 1 1 d .
H7A H 0.0410 0.2039 0.3134 0.042 Uiso 1 1 calc R
H7B H -0.0268 0.3080 0.2450 0.042 Uiso 1 1 calc R
C8 C 0.07560(19) 0.4688(2) 0.14395(13) 0.0180(4) Uani 1 1 d .
C9 C -0.0376(2) 0.4248(2) 0.09482(13) 0.0221(4) Uani 1 1 d .
H9 H -0.0524 0.3355 0.0860 0.026 Uiso 1 1 calc R
C10 C -0.1285(2) 0.5135(2) 0.05891(14) 0.0242(4) Uani 1 1 d .
H10 H -0.2057 0.4840 0.0247 0.029 Uiso 1 1 calc R
C11 C -0.1094(2) 0.6450(2) 0.07182(14) 0.0223(4) Uani 1 1 d .
C12 C 0.0061(2) 0.6866(2) 0.12026(14) 0.0223(4) Uani 1 1 d .
H12 H 0.0213 0.7760 0.1286 0.027 Uiso 1 1 calc R
C13 C 0.0987(2) 0.5999(2) 0.15627(13) 0.0208(4) Uani 1 1 d .
H13 H 0.1769 0.6293 0.1889 0.025 Uiso 1 1 calc R
C14 C -0.2107(2) 0.7392(2) 0.03442(17) 0.0317(5) Uani 1 1 d .
H14A H -0.2498 0.7705 0.0780 0.048 Uiso 1 1 calc R
H14B H -0.2737 0.6968 -0.0096 0.048 Uiso 1 1 calc R
H14C H -0.1746 0.8116 0.0105 0.048 Uiso 1 1 calc R
C15 C 0.5781(2) 0.3805(2) 0.20329(15) 0.0276(5) Uani 1 1 d .
H15 H 0.4957 0.3415 0.2044 0.033 Uiso 1 1 calc R
Cl2 Cl 0.62062(7) 0.48531(6) 0.28867(4) 0.03871(18) Uani 1 1 d .
N1 N 0.37310(17) 0.44638(18) 0.46648(11) 0.0215(4) Uani 1 1 d .
N2 N 0.16096(16) 0.34551(17) 0.29239(11) 0.0185(3) Uani 1 1 d .
O1 O 0.42938(16) 0.38908(17) 0.54364(10) 0.0279(4) Uani 1 1 d .
H1 H 0.5000 0.4221 0.5629 0.042 Uiso 1 1 calc R
O2 O 0.15576(18) 0.23378(17) 0.16118(11) 0.0355(4) Uani 1 1 d .
O3 O 0.30802(15) 0.4101(2) 0.20921(11) 0.0321(4) Uani 1 1 d .
Cl3 Cl 0.55923(10) 0.46361(9) 0.10807(5) 0.0584(3) Uani 1 1 d .
S1 S 0.18492(5) 0.35755(5) 0.19893(3) 0.02146(14) Uani 1 1 d .

loop_
_atom_site_aniso_label
_atom_site_aniso_U_11
_atom_site_aniso_U_22
_atom_site_aniso_U_33
_atom_site_aniso_U_23
_atom_site_aniso_U_13
_atom_site_aniso_U_12
Cl1 0.0261(3) 0.0354(4) 0.0600(4) -0.0089(3) 0.0111(3) 0.0052(2)
C1 0.0229(9) 0.0153(9) 0.0193(9) -0.0016(7) 0.0056(8) 0.0018(8)
C2 0.0262(10) 0.0248(11) 0.0245(11) 0.0057(9) 0.0079(8) -0.0004(9)
C3 0.0296(12) 0.0518(17) 0.0369(14) 0.0135(13) 0.0158(11) 0.0040(12)
C4 0.0181(10) 0.0613(19) 0.0407(15) 0.0216(13) 0.0094(10) 0.0045(11)
C5 0.0314(12) 0.0335(13) 0.0314(12) 0.0054(10) 0.0128(10) 0.0177(10)
C6 0.0221(9) 0.0134(9) 0.0193(9) -0.0020(7) 0.0049(7) 0.0006(7)
C7 0.0291(12) 0.0428(15) 0.0301(12) 0.0077(11) 0.0003(9) -0.0190(11)
C8 0.0190(9) 0.0183(10) 0.0167(9) -0.0001(7) 0.0041(7) 0.0048(8)
C9 0.0252(10) 0.0178(10) 0.0214(10) -0.0040(8) 0.0020(8) -0.0008(8)
C10 0.0214(10) 0.0244(11) 0.0238(10) -0.0004(8) 0.0000(8) -0.0004(8)
C11 0.0258(10) 0.0213(11) 0.0212(10) 0.0037(8) 0.0084(8) 0.0033(8)
C12 0.0296(11) 0.0155(10) 0.0240(10) 0.0001(8) 0.0107(8) -0.0025(8)
C13 0.0203(9) 0.0224(10) 0.0204(10) -0.0012(8) 0.0064(8) -0.0040(8)
C14 0.0340(12) 0.0263(12) 0.0333(13) 0.0052(10) 0.0052(10) 0.0088(10)
C15 0.0230(10) 0.0294(12) 0.0324(12) -0.0038(10) 0.0106(9) 0.0010(9)
Cl2 0.0468(4) 0.0280(3) 0.0383(4) -0.0051(3) 0.0044(3) -0.0008(3)
N1 0.0273(9) 0.0179(9) 0.0172(8) -0.0017(7) 0.0012(7) 0.0011(7)
N2 0.0194(8) 0.0162(8) 0.0184(8) -0.0019(6) 0.0018(6) -0.0021(6)
O1 0.0318(8) 0.0267(8) 0.0204(8) 0.0040(6) -0.0032(6) -0.0017(7)
O2 0.0469(11) 0.0246(9) 0.0284(9) -0.0101(7) -0.0038(8) 0.0152(8)
O3 0.0188(7) 0.0487(11) 0.0305(9) -0.0011(8) 0.0095(6) 0.0064(7)
Cl3 0.0808(6) 0.0646(6) 0.0364(4) 0.0087(4) 0.0269(4) 0.0212(5)
S1 0.0207(2) 0.0225(3) 0.0201(3) -0.00409(19) 0.00283(19) 0.00723(19)

loop_
_atom_type_symbol
_atom_type_description
_atom_type_scat_dispersion_real
_atom_type_scat_dispersion_imag
_atom_type_scat_source
C C 0.0033 0.0016 'International Tables Vol C Tables 4.2.6.8 and 6.1.1.4'
H H 0.0000 0.0000 'International Tables Vol C Tables 4.2.6.8 and 6.1.1.4'
N N 0.0061 0.0033 'International Tables Vol C Tables 4.2.6.8 and 6.1.1.4'
O O 0.0106 0.0060 'International Tables Vol C Tables 4.2.6.8 and 6.1.1.4'
S S 0.1246 0.1234 'International Tables Vol C Tables 4.2.6.8 and 6.1.1.4'
Cl Cl 0.1484 0.1585 'International Tables Vol C Tables 4.2.6.8 and 6.1.1.4'

loop_
_geom_angle_atom_site_label_1
_geom_angle_atom_site_label_2
_geom_angle_atom_site_label_3
_geom_angle
N1 C1 C2 126.8(2)
N1 C1 C6 116.83(19)
C2 C1 C6 116.40(18)
C1 C2 C3 111.9(2)
C1 C2 H2A 109.2
C3 C2 H2A 109.2
C1 C2 H2B 109.2
C3 C2 H2B 109.2
H2A C2 H2B 107.9
C4 C3 C2 112.1(2)
C4 C3 H3A 109.2
C2 C3 H3A 109.2
C4 C3 H3B 109.2
C2 C3 H3B 109.2
H3A C3 H3B 107.9
C3 C4 C5 110.4(2)
C3 C4 C7 110.9(2)
C5 C4 C7 102.1(2)
C3 C4 H4 111.0
C5 C4 H4 111.0
C7 C4 H4 111.0
C6 C5 C4 99.91(19)
C6 C5 H5A 111.8
C4 C5 H5A 111.8
C6 C5 H5B 111.8
C4 C5 H5B 111.8
H5A C5 H5B 109.5
N2 C6 C1 106.61(16)
N2 C6 C5 102.96(18)
C1 C6 C5 108.96(18)
N2 C6 H6 112.6
C1 C6 H6 112.6
C5 C6 H6 112.6
N2 C7 C4 103.8(2)
N2 C7 H7A 111.0
C4 C7 H7A 111.0
N2 C7 H7B 111.0
C4 C7 H7B 111.0
H7A C7 H7B 109.0
C9 C8 C13 120.89(19)
C9 C8 S1 119.37(16)
C13 C8 S1 119.47(16)
C10 C9 C8 119.0(2)
C10 C9 H9 120.5
C8 C9 H9 120.5
C9 C10 C11 121.5(2)
C9 C10 H10 119.3
C11 C10 H10 119.3
C10 C11 C12 118.4(2)
C10 C11 C14 120.6(2)
C12 C11 C14 121.1(2)
C13 C12 C11 121.2(2)
C13 C12 H12 119.4
C11 C12 H12 119.4
C12 C13 C8 119.10(19)
C12 C13 H13 120.5
C8 C13 H13 120.5
C11 C14 H14A 109.5
C11 C14 H14B 109.5
H14A C14 H14B 109.5
C11 C14 H14C 109.5
H14A C14 H14C 109.5
H14B C14 H14C 109.5
Cl2 C15 Cl3 111.13(14)
Cl2 C15 Cl1 111.25(13)
Cl3 C15 Cl1 111.01(13)
Cl2 C15 H15 107.8
Cl3 C15 H15 107.8
Cl1 C15 H15 107.8
C1 N1 O1 112.43(18)
C6 N2 C7 108.62(18)
C6 N2 S1 118.67(14)
C7 N2 S1 116.91(15)
N1 O1 H1 109.5
O2 S1 O3 120.02(12)
O2 S1 N2 105.68(11)
O3 S1 N2 106.49(10)
O2 S1 C8 108.39(10)
O3 S1 C8 108.70(11)
N2 S1 C8 106.83(9)

loop_
_geom_bond_atom_site_label_1
_geom_bond_atom_site_label_2
_geom_bond_distance
Cl1 C15 1.762(2)
C1 N1 1.273(3)
C1 C2 1.504(3)
C1 C6 1.508(3)
C2 C3 1.537(3)
C2 H2A 0.9900
C2 H2B 0.9900
C3 C4 1.523(4)
C3 H3A 0.9900
C3 H3B 0.9900
C4 C5 1.535(4)
C4 C7 1.549(4)
C4 H4 1.0000
C5 C6 1.526(3)
C5 H5A 0.9900
C5 H5B 0.9900
C6 N2 1.493(3)
C6 H6 1.0000
C7 N2 1.494(3)
C7 H7A 0.9900
C7 H7B 0.9900
C8 C9 1.391(3)
C8 C13 1.395(3)
C8 S1 1.757(2)
C9 C10 1.386(3)
C9 H9 0.9500
C10 C11 1.395(3)
C10 H10 0.9500
C11 C12 1.398(3)
C11 C14 1.503(3)
C12 C13 1.385(3)
C12 H12 0.9500
C13 H13 0.9500
C14 H14A 0.9800
C14 H14B 0.9800
C14 H14C 0.9800
C15 Cl2 1.753(3)
C15 Cl3 1.760(3)
C15 H15 1.0000
N1 O1 1.406(2)
N2 S1 1.6302(18)
O1 H1 0.8400
O2 S1 1.4337(18)
O3 S1 1.4360(18)

loop_
_geom_torsion_atom_site_label_1
_geom_torsion_atom_site_label_2
_geom_torsion_atom_site_label_3
_geom_torsion_atom_site_label_4
_geom_torsion
N1 C1 C2 C3 141.6(2)
C6 C1 C2 C3 -38.9(3)
C1 C2 C3 C4 38.6(3)
C2 C3 C4 C5 -58.9(3)
C2 C3 C4 C7 53.5(3)
C3 C4 C5 C6 72.2(3)
C7 C4 C5 C6 -45.8(2)
N1 C1 C6 N2 126.2(2)
C2 C1 C6 N2 -53.3(2)
N1 C1 C6 C5 -123.3(2)
C2 C1 C6 C5 57.2(2)
C4 C5 C6 N2 43.6(2)
C4 C5 C6 C1 -69.3(2)
C3 C4 C7 N2 -86.8(2)
C5 C4 C7 N2 30.8(2)
C13 C8 C9 C10 -0.9(3)
S1 C8 C9 C10 173.15(17)
C8 C9 C10 C11 -0.8(3)
C9 C10 C11 C12 1.9(3)
C9 C10 C11 C14 -178.1(2)
C10 C11 C12 C13 -1.4(3)
C14 C11 C12 C13 178.6(2)
C11 C12 C13 C8 -0.2(3)
C9 C8 C13 C12 1.4(3)
S1 C8 C13 C12 -172.67(16)
C2 C1 N1 O1 -1.2(3)
C6 C1 N1 O1 179.33(17)
C1 C6 N2 C7 89.4(2)
C5 C6 N2 C7 -25.3(2)
C1 C6 N2 S1 -133.87(15)
C5 C6 N2 S1 111.51(17)
C4 C7 N2 C6 -3.6(2)
C4 C7 N2 S1 -141.21(17)
C6 N2 S1 O2 173.69(15)
C7 N2 S1 O2 -53.0(2)
C6 N2 S1 O3 45.02(18)
C7 N2 S1 O3 178.30(18)
C6 N2 S1 C8 -71.02(17)
C7 N2 S1 C8 62.27(19)
C9 C8 S1 O2 19.8(2)
C13 C8 S1 O2 -166.13(18)
C9 C8 S1 O3 151.74(17)
C13 C8 S1 O3 -34.1(2)
C9 C8 S1 N2 -93.71(18)
C13 C8 S1 N2 80.41(18)
